data_7111493
loop_
_publ_author_name
'Wiznycia, Alexander V.'
'Desper, John'
'Levy, Christopher J.'

_publ_section_title
;
 Iron(ii) and zinc(ii) monohelical binaphthyl salen complexes
;
_journal_issue 37
_journal_name_full 'Chemical Communications'
_journal_page_first 4693
_journal_page_last 4695
_journal_paper_doi 10.1039/b508538a
_journal_year 2005
_chemical_formula_moiety
;
(C50 H30 N2 O2 Zn1) (C1 H4 O1) (C1 H3 O1)0.75 (C1 H2 Cl2)0.25
;
_chemical_formula_sum 'C52 H36.75 Cl0.5 N2 O3.75 Zn'
_chemical_formula_weight 832.68
_chemical_name_common
;2,2'-bis(2-(1-oxy-2-phenanthrenyl)-1-azaethenyl)(1,1'-
binaphthyl)zinc(ii)
;
_chemical_name_systematic
;
2,2'-bis(2-(1-oxy-2-phenanthrenyl)-1-azaethenyl)(1,1'-binaphthyl)zinc(II)
;
_space_group_IT_number 19
_symmetry_cell_setting orthorhombic
_symmetry_space_group_name_Hall 'P 2ac 2ab'
_symmetry_space_group_name_H-M 'P 21 21 21'
_atom_sites_solution_hydrogens geom
_atom_sites_solution_primary direct
_atom_sites_solution_secondary difmap
_audit_creation_method SHELXL-97
_cell_angle_alpha 90.00
_cell_angle_beta 90.00
_cell_angle_gamma 90.00
_cell_formula_units_Z 4
_cell_length_a 12.3373(4)
_cell_length_b 13.3410(5)
_cell_length_c 23.6254(8)
_cell_measurement_reflns_used 3931
_cell_measurement_temperature 203(2)
_cell_measurement_theta_max 26.85
_cell_measurement_theta_min 2.35
_cell_volume 3888.5(2)
_computing_cell_refinement 'Bruker SMART'
_computing_data_collection 'Bruker SMART'
_computing_data_reduction 'Bruker SHELXTL'
_computing_molecular_graphics 'Bruker SHELXTL'
_computing_publication_material 'Bruker SHELXTL'
_computing_structure_refinement 'SHELXL-97 (Sheldrick, 1997)'
_computing_structure_solution 'SHELXS-97 (Sheldrick, 1990)'
_diffrn_ambient_temperature 203(2)
_diffrn_measured_fraction_theta_full 0.959
_diffrn_measured_fraction_theta_max 0.959
_diffrn_measurement_device_type 'CCD area detector'
_diffrn_measurement_method 'phi and omega scans'
_diffrn_radiation_monochromator graphite
_diffrn_radiation_source 'fine-focus sealed tube'
_diffrn_radiation_type MoK\a
_diffrn_radiation_wavelength 0.71073
_diffrn_reflns_av_R_equivalents 0.0421
_diffrn_reflns_av_sigmaI/netI 0.0405
_diffrn_reflns_limit_h_max 16
_diffrn_reflns_limit_h_min -16
_diffrn_reflns_limit_k_max 15
_diffrn_reflns_limit_k_min -17
_diffrn_reflns_limit_l_max 31
_diffrn_reflns_limit_l_min -31
_diffrn_reflns_number 41396
_diffrn_reflns_theta_full 28.32
_diffrn_reflns_theta_max 28.32
_diffrn_reflns_theta_min 1.72
_exptl_absorpt_coefficient_mu 0.718
_exptl_absorpt_correction_type none
_exptl_crystal_colour orange
_exptl_crystal_density_diffrn 1.422
_exptl_crystal_density_method 'not measured'
_exptl_crystal_description prism
_exptl_crystal_F_000 1725
_exptl_crystal_size_max 0.40
_exptl_crystal_size_mid 0.40
_exptl_crystal_size_min 0.35
_refine_diff_density_max 0.315
_refine_diff_density_min -0.604
_refine_diff_density_rms 0.068
_refine_ls_abs_structure_details 'Flack H D (1983), Acta Cryst. A39, 876-881'
_refine_ls_abs_structure_Flack -0.021(8)
_refine_ls_extinction_method none
_refine_ls_goodness_of_fit_ref 1.038
_refine_ls_hydrogen_treatment constr
_refine_ls_matrix_type full
_refine_ls_number_parameters 555
_refine_ls_number_reflns 9192
_refine_ls_number_restraints 3
_refine_ls_restrained_S_all 1.038
_refine_ls_R_factor_all 0.0492
_refine_ls_R_factor_gt 0.0348
_refine_ls_shift/su_max 0.001
_refine_ls_shift/su_mean 0.000
_refine_ls_structure_factor_coef Fsqd
_refine_ls_weighting_details 'calc w=1/[\s^2^(Fo^2^)+(0.0500P)^2^+0.0000P] where P=(Fo^2^+2Fc^2^)/3'
_refine_ls_weighting_scheme calc
_refine_ls_wR_factor_gt 0.0808
_refine_ls_wR_factor_ref 0.0874
_reflns_Friedel_coverage 0.782
_reflns_number_gt 7464
_reflns_number_total 9192
_reflns_threshold_expression >2sigma(I)
_cod_data_source_file b508538asup1.cif
_cod_data_source_block Compound_(R)-8
_cod_depositor_comments
;
The following automatic conversions were performed:

'_symmetry_cell_setting' value 'Orthorhombic' changed to
'orthorhombic' according to
/home/saulius/struct/CIF-dictionaries/cif_core.dic dictionary named
'cif_core.dic' version 2.4.2 from 2011-04-26.

Automatic conversion script
Id: cif_fix_values 1891 2012-01-12 08:04:46Z andrius 
;
_cod_original_cell_volume 3888.6(2)
_cod_original_sg_symbol_H-M P2(1)2(1)2(1)
_cod_original_formula_sum 'C52 H36.75 Cl0.50 N2 O3.75 Zn'
_cod_database_code 7111493

loop_
_symmetry_equiv_pos_as_xyz
'x, y, z'
'-x+1/2, -y, z+1/2'
'-x, y+1/2, -z+1/2'
'x+1/2, -y+1/2, -z'

loop_
_atom_site_label
_atom_site_type_symbol
_atom_site_fract_x
_atom_site_fract_y
_atom_site_fract_z
_atom_site_U_iso_or_equiv
_atom_site_adp_type
_atom_site_occupancy
_atom_site_symmetry_multiplicity
_atom_site_calc_flag
_atom_site_refinement_flags
_atom_site_disorder_assembly
_atom_site_disorder_group
O1S O 0.6813(3) 0.3111(2) 0.23128(14) 0.0581(8) Uani 0.75 1 d P A 1
C1S C 0.7590(4) 0.3602(4) 0.2643(2) 0.0699(13) Uani 0.75 1 d P A 1
H1SA H 0.8174 0.3141 0.2733 0.105 Uiso 0.75 1 calc PR A 1
H1SB H 0.7258 0.3836 0.2991 0.105 Uiso 0.75 1 calc PR A 1
H1SC H 0.7878 0.4169 0.2435 0.105 Uiso 0.75 1 calc PR A 1
C2S C 0.8198(15) 0.3574(10) 0.2827(6) 0.101(6) Uiso 0.25 1 d PD B 2
H2SA H 0.7816 0.3803 0.3167 0.122 Uiso 0.25 1 calc PR B 2
H2SB H 0.8849 0.3212 0.2949 0.122 Uiso 0.25 1 calc PR B 2
Cl1 Cl 0.8584(3) 0.4620(2) 0.24218(17) 0.0700(9) Uani 0.25 1 d PD B 2
Cl2 Cl 0.7347(3) 0.2747(3) 0.2443(2) 0.0723(11) Uani 0.25 1 d PD B 2
Zn1 Zn 0.382165(18) 0.500474(19) 0.205060(10) 0.02742(7) Uani 1 1 d . . .
C01 C 0.43547(18) 0.64168(15) 0.07839(9) 0.0243(4) Uani 1 1 d . . .
C02 C 0.33417(18) 0.62842(15) 0.10213(9) 0.0263(5) Uani 1 1 d . . .
N02 N 0.30324(14) 0.53868(13) 0.13077(8) 0.0259(4) Uani 1 1 d . . .
C03 C 0.2580(2) 0.70749(18) 0.10212(11) 0.0346(5) Uani 1 1 d . . .
H03 H 0.1886 0.6966 0.1173 0.042 Uiso 1 1 calc R . .
C04 C 0.2832(2) 0.79884(17) 0.08062(11) 0.0368(6) Uani 1 1 d . . .
H04 H 0.2302 0.8495 0.0796 0.044 Uiso 1 1 calc R . .
C05 C 0.3878(2) 0.81835(15) 0.05988(9) 0.0303(5) Uani 1 1 d . . .
C06 C 0.4189(2) 0.91538(17) 0.04195(11) 0.0399(6) Uani 1 1 d . . .
H06 H 0.3679 0.9678 0.0428 0.048 Uiso 1 1 calc R . .
C07 C 0.5212(2) 0.93389(17) 0.02350(11) 0.0393(6) Uani 1 1 d . . .
H07 H 0.5407 0.9987 0.0116 0.047 Uiso 1 1 calc R . .
C08 C 0.5976(2) 0.85664(17) 0.02218(10) 0.0377(6) Uani 1 1 d . . .
H08 H 0.6684 0.8697 0.0095 0.045 Uiso 1 1 calc R . .
C09 C 0.5699(2) 0.76233(17) 0.03916(10) 0.0314(5) Uani 1 1 d . . .
H09 H 0.6222 0.7112 0.0377 0.038 Uiso 1 1 calc R . .
C10 C 0.46505(19) 0.73969(15) 0.05877(9) 0.0262(5) Uani 1 1 d . . .
C11 C 0.51591(17) 0.55911(14) 0.07200(9) 0.0236(4) Uani 1 1 d . . .
C12 C 0.56638(17) 0.51791(15) 0.11849(9) 0.0269(5) Uani 1 1 d . . .
N12 N 0.53161(15) 0.54806(14) 0.17368(7) 0.0268(4) Uani 1 1 d . . .
C13 C 0.65080(19) 0.44868(16) 0.11307(10) 0.0328(5) Uani 1 1 d . . .
H13 H 0.6836 0.4217 0.1456 0.039 Uiso 1 1 calc R . .
C14 C 0.6856(2) 0.42022(16) 0.06066(10) 0.0340(5) Uani 1 1 d . . .
H14 H 0.7436 0.3749 0.0574 0.041 Uiso 1 1 calc R . .
C15 C 0.63608(18) 0.45771(16) 0.01168(10) 0.0299(5) Uani 1 1 d . . .
C16 C 0.6691(2) 0.42777(17) -0.04305(11) 0.0356(5) Uani 1 1 d . . .
H16 H 0.7248 0.3801 -0.0467 0.043 Uiso 1 1 calc R . .
C17 C 0.6230(2) 0.46560(18) -0.09040(10) 0.0379(6) Uani 1 1 d . . .
H17 H 0.6461 0.4441 -0.1263 0.046 Uiso 1 1 calc R . .
C18 C 0.54074(19) 0.53697(18) -0.08535(10) 0.0341(5) Uani 1 1 d . . .
H18 H 0.5097 0.5648 -0.1181 0.041 Uiso 1 1 calc R . .
C19 C 0.50492(18) 0.56674(17) -0.03326(9) 0.0294(5) Uani 1 1 d . . .
H19 H 0.4486 0.6140 -0.0309 0.035 Uiso 1 1 calc R . .
C20 C 0.55027(17) 0.52838(15) 0.01680(9) 0.0264(5) Uani 1 1 d . . .
C21 C 0.17109(17) 0.39146(15) 0.20015(10) 0.0267(4) Uani 1 1 d . . .
O21 O 0.24943(13) 0.42827(12) 0.22907(7) 0.0337(4) Uani 1 1 d . . .
C22 C 0.15110(18) 0.42184(16) 0.14362(9) 0.0270(5) Uani 1 1 d . . .
C23 C 0.06408(19) 0.38004(18) 0.11241(10) 0.0348(5) Uani 1 1 d . . .
H23 H 0.0480 0.4054 0.0762 0.042 Uiso 1 1 calc R . .
C24 C 0.0039(2) 0.3046(2) 0.13364(11) 0.0433(6) Uani 1 1 d . . .
H24 H -0.0511 0.2756 0.1115 0.052 Uiso 1 1 calc R . .
C25 C 0.0230(2) 0.2691(2) 0.18889(11) 0.0400(6) Uani 1 1 d . . .
C26 C -0.0365(3) 0.1852(2) 0.20890(13) 0.0580(8) Uani 1 1 d . . .
H26 H -0.0873 0.1549 0.1847 0.070 Uiso 1 1 calc R . .
C27 C -0.0230(3) 0.1477(2) 0.26073(13) 0.0581(8) Uani 1 1 d . . .
H27 H -0.0618 0.0904 0.2719 0.070 Uiso 1 1 calc R . .
C28 C 0.0503(2) 0.19436(18) 0.29943(11) 0.0415(6) Uani 1 1 d . . .
C29 C 0.0626(3) 0.1558(2) 0.35473(12) 0.0519(7) Uani 1 1 d . . .
H29 H 0.0251 0.0973 0.3651 0.062 Uiso 1 1 calc R . .
C30 C 0.1273(3) 0.2016(2) 0.39304(12) 0.0492(7) Uani 1 1 d . . .
H30 H 0.1355 0.1747 0.4296 0.059 Uiso 1 1 calc R . .
C31 C 0.1822(2) 0.2893(2) 0.37763(11) 0.0429(6) Uani 1 1 d . . .
H31 H 0.2254 0.3225 0.4045 0.052 Uiso 1 1 calc R . .
C32 C 0.1736(2) 0.32742(18) 0.32390(10) 0.0347(5) Uani 1 1 d . . .
H32 H 0.2112 0.3864 0.3145 0.042 Uiso 1 1 calc R . .
C33 C 0.10958(19) 0.27989(16) 0.28256(9) 0.0310(5) Uani 1 1 d . . .
C34 C 0.09991(18) 0.31533(16) 0.22454(9) 0.0282(5) Uani 1 1 d . . .
C35 C 0.21155(16) 0.49881(19) 0.11552(8) 0.0272(4) Uani 1 1 d . . .
H35 H 0.1812 0.5236 0.0818 0.033 Uiso 1 1 calc R . .
C41 C 0.48598(17) 0.62173(15) 0.29194(10) 0.0269(5) Uani 1 1 d . . .
O41 O 0.39644(13) 0.59740(13) 0.26669(7) 0.0371(4) Uani 1 1 d . . .
C42 C 0.58697(18) 0.62158(16) 0.26354(9) 0.0290(5) Uani 1 1 d . . .
C43 C 0.68035(18) 0.66008(17) 0.29055(10) 0.0328(5) Uani 1 1 d . . .
H43 H 0.7471 0.6588 0.2714 0.039 Uiso 1 1 calc R . .
C44 C 0.67560(19) 0.69873(17) 0.34349(10) 0.0323(5) Uani 1 1 d . . .
H44 H 0.7377 0.7276 0.3598 0.039 Uiso 1 1 calc R . .
C45 C 0.57779(18) 0.69570(16) 0.37402(10) 0.0276(5) Uani 1 1 d . . .
C46 C 0.5748(2) 0.73580(17) 0.43016(10) 0.0324(5) Uani 1 1 d . . .
H46 H 0.6367 0.7678 0.4446 0.039 Uiso 1 1 calc R . .
C47 C 0.48656(19) 0.72901(17) 0.46257(10) 0.0321(5) Uani 1 1 d . . .
H47 H 0.4867 0.7576 0.4989 0.039 Uiso 1 1 calc R . .
C48 C 0.39236(19) 0.67889(15) 0.44266(9) 0.0275(5) Uani 1 1 d . . .
C49 C 0.30386(19) 0.66339(17) 0.47937(10) 0.0336(5) Uani 1 1 d . . .
H49 H 0.3062 0.6903 0.5161 0.040 Uiso 1 1 calc R . .
C50 C 0.2151(2) 0.61037(18) 0.46290(11) 0.0365(6) Uani 1 1 d . . .
H50 H 0.1571 0.6000 0.4880 0.044 Uiso 1 1 calc R . .
C51 C 0.2118(2) 0.5718(2) 0.40812(11) 0.0386(6) Uani 1 1 d . . .
H51 H 0.1512 0.5345 0.3965 0.046 Uiso 1 1 calc R . .
C52 C 0.29543(19) 0.58711(18) 0.37084(10) 0.0336(5) Uani 1 1 d . . .
H52 H 0.2903 0.5610 0.3340 0.040 Uiso 1 1 calc R . .
C53 C 0.38878(18) 0.64116(14) 0.38662(9) 0.0250(4) Uani 1 1 d . . .
C54 C 0.48326(18) 0.65274(15) 0.35073(9) 0.0254(4) Uani 1 1 d . . .
C55 C 0.60222(17) 0.58864(15) 0.20638(10) 0.0279(4) Uani 1 1 d . . .
H55 H 0.6718 0.5978 0.1911 0.033 Uiso 1 1 calc R . .
C61 C 0.4656(3) 0.3557(2) 0.30133(15) 0.0613(9) Uani 1 1 d . . .
H61A H 0.5073 0.2955 0.3089 0.092 Uiso 1 1 calc R . .
H61B H 0.3906 0.3446 0.3119 0.092 Uiso 1 1 calc R . .
H61C H 0.4948 0.4109 0.3232 0.092 Uiso 1 1 calc R . .
O61 O 0.47166(16) 0.37895(14) 0.24275(8) 0.0502(5) Uani 1 1 d . . .
H61 H 0.5501 0.3720 0.2352 0.060 Uiso 1 1 d R . .

loop_
_atom_site_aniso_label
_atom_site_aniso_U_11
_atom_site_aniso_U_22
_atom_site_aniso_U_33
_atom_site_aniso_U_23
_atom_site_aniso_U_13
_atom_site_aniso_U_12
O1S 0.0489(19) 0.0587(18) 0.067(2) 0.0064(16) 0.0001(16) 0.0054(15)
C1S 0.067(3) 0.080(3) 0.062(3) 0.018(3) -0.003(3) 0.009(3)
Cl1 0.064(2) 0.0536(16) 0.092(3) 0.0055(17) 0.0051(18) 0.0029(15)
Cl2 0.055(2) 0.061(2) 0.101(3) -0.012(2) -0.024(2) 0.0026(17)
Zn1 0.02680(12) 0.03555(12) 0.01992(11) -0.00043(13) -0.00162(10) -0.00753(12)
C01 0.0277(11) 0.0278(10) 0.0175(10) -0.0019(8) -0.0007(9) 0.0008(9)
C02 0.0292(11) 0.0276(10) 0.0220(11) 0.0006(9) -0.0006(9) -0.0011(9)
N02 0.0259(9) 0.0300(8) 0.0217(9) 0.0010(7) 0.0029(8) -0.0022(7)
C03 0.0276(12) 0.0402(13) 0.0362(14) -0.0008(11) 0.0020(10) 0.0019(10)
C04 0.0354(13) 0.0317(11) 0.0432(15) -0.0012(11) -0.0026(11) 0.0081(10)
C05 0.0379(12) 0.0269(10) 0.0261(11) -0.0009(9) -0.0004(11) 0.0023(10)
C06 0.0550(17) 0.0274(11) 0.0373(14) 0.0018(10) -0.0019(13) -0.0005(11)
C07 0.0575(17) 0.0271(11) 0.0331(14) 0.0036(10) -0.0014(12) -0.0097(11)
C08 0.0418(15) 0.0416(12) 0.0297(13) 0.0046(10) 0.0023(11) -0.0139(11)
C09 0.0341(13) 0.0345(11) 0.0257(12) 0.0016(10) -0.0017(11) -0.0028(10)
C10 0.0326(12) 0.0276(10) 0.0182(11) 0.0010(8) -0.0008(9) -0.0029(9)
C11 0.0249(11) 0.0241(10) 0.0219(11) -0.0017(8) 0.0009(9) -0.0030(8)
C12 0.0296(11) 0.0297(12) 0.0214(10) -0.0007(9) 0.0006(9) -0.0018(9)
N12 0.0282(10) 0.0327(9) 0.0193(9) 0.0028(8) 0.0001(8) -0.0014(8)
C13 0.0359(13) 0.0322(11) 0.0304(12) 0.0030(10) -0.0067(10) 0.0052(10)
C14 0.0352(13) 0.0278(10) 0.0390(14) -0.0033(10) 0.0018(11) 0.0061(10)
C15 0.0322(13) 0.0279(9) 0.0296(12) -0.0036(9) 0.0016(10) -0.0023(9)
C16 0.0348(13) 0.0331(11) 0.0389(14) -0.0072(10) 0.0081(12) -0.0009(10)
C17 0.0406(14) 0.0452(12) 0.0280(12) -0.0133(10) 0.0088(11) -0.0104(11)
C18 0.0312(13) 0.0466(12) 0.0247(12) -0.0016(10) -0.0007(10) -0.0100(10)
C19 0.0258(11) 0.0369(11) 0.0256(12) -0.0010(9) -0.0016(10) -0.0049(9)
C20 0.0257(11) 0.0294(11) 0.0240(11) -0.0017(8) 0.0015(9) -0.0049(8)
C21 0.0233(10) 0.0318(10) 0.0249(11) -0.0040(9) 0.0029(10) -0.0028(8)
O21 0.0314(9) 0.0465(9) 0.0232(8) 0.0018(7) -0.0024(7) -0.0152(7)
C22 0.0257(11) 0.0302(10) 0.0252(12) -0.0036(9) 0.0010(9) -0.0022(9)
C23 0.0334(13) 0.0456(13) 0.0253(12) -0.0019(11) -0.0039(10) -0.0097(11)
C24 0.0434(15) 0.0562(15) 0.0304(13) -0.0055(12) -0.0058(12) -0.0221(13)
C25 0.0420(14) 0.0448(13) 0.0333(14) -0.0037(11) 0.0039(11) -0.0153(12)
C26 0.0625(19) 0.0679(18) 0.0436(17) -0.0029(16) 0.0004(16) -0.0404(16)
C27 0.072(2) 0.0559(17) 0.0465(18) 0.0058(15) 0.0053(16) -0.0349(16)
C28 0.0486(15) 0.0420(13) 0.0338(14) 0.0040(12) 0.0100(13) -0.0122(11)
C29 0.0627(19) 0.0498(15) 0.0433(16) 0.0089(13) 0.0127(15) -0.0148(14)
C30 0.0571(18) 0.0576(16) 0.0331(14) 0.0151(13) 0.0060(14) 0.0005(14)
C31 0.0456(15) 0.0565(15) 0.0268(13) 0.0048(12) -0.0018(12) -0.0036(12)
C32 0.0335(13) 0.0421(13) 0.0286(13) 0.0035(10) 0.0037(11) -0.0029(11)
C33 0.0291(11) 0.0343(10) 0.0297(12) 0.0001(9) 0.0065(10) 0.0009(10)
C34 0.0272(12) 0.0321(10) 0.0254(11) -0.0017(9) 0.0039(9) -0.0047(9)
C35 0.0283(10) 0.0333(9) 0.0201(9) 0.0010(11) 0.0012(8) 0.0013(11)
C41 0.0274(11) 0.0283(10) 0.0249(11) 0.0000(10) -0.0051(10) -0.0038(8)
O41 0.0258(8) 0.0589(10) 0.0265(8) -0.0135(8) -0.0005(7) -0.0089(8)
C42 0.0312(12) 0.0326(10) 0.0233(11) 0.0028(9) -0.0022(9) -0.0059(9)
C43 0.0253(11) 0.0416(11) 0.0316(13) 0.0018(11) 0.0012(11) -0.0080(9)
C44 0.0271(12) 0.0396(12) 0.0301(13) -0.0029(10) -0.0062(10) -0.0093(10)
C45 0.0279(11) 0.0294(10) 0.0256(11) 0.0009(9) -0.0050(9) -0.0013(9)
C46 0.0300(12) 0.0346(11) 0.0325(13) -0.0083(10) -0.0083(11) -0.0032(10)
C47 0.0343(13) 0.0356(12) 0.0264(12) -0.0085(10) -0.0051(11) 0.0020(10)
C48 0.0300(12) 0.0259(9) 0.0266(11) -0.0041(8) 0.0003(10) 0.0042(9)
C49 0.0364(13) 0.0364(11) 0.0279(12) -0.0054(10) 0.0041(10) 0.0053(10)
C50 0.0324(12) 0.0441(13) 0.0330(14) -0.0013(11) 0.0113(11) 0.0001(10)
C51 0.0310(13) 0.0483(14) 0.0364(14) -0.0041(12) 0.0047(11) -0.0095(11)
C52 0.0311(12) 0.0430(12) 0.0266(12) -0.0032(10) 0.0012(10) -0.0068(10)
C53 0.0275(11) 0.0259(9) 0.0218(10) 0.0005(8) -0.0035(9) 0.0014(9)
C54 0.0265(11) 0.0272(10) 0.0226(11) 0.0000(9) -0.0031(9) -0.0022(8)
C55 0.0267(11) 0.0324(10) 0.0246(11) 0.0024(9) 0.0023(10) -0.0035(9)
C61 0.065(2) 0.0613(18) 0.058(2) 0.0174(17) -0.0077(18) 0.0088(16)
O61 0.0441(11) 0.0549(11) 0.0515(12) 0.0214(10) 0.0060(10) 0.0034(9)

loop_
_atom_type_symbol
_atom_type_description
_atom_type_scat_dispersion_real
_atom_type_scat_dispersion_imag
_atom_type_scat_source
C C 0.0033 0.0016 'International Tables Vol C Tables 4.2.6.8 and 6.1.1.4'
H H 0.0000 0.0000 'International Tables Vol C Tables 4.2.6.8 and 6.1.1.4'
N N 0.0061 0.0033 'International Tables Vol C Tables 4.2.6.8 and 6.1.1.4'
O O 0.0106 0.0060 'International Tables Vol C Tables 4.2.6.8 and 6.1.1.4'
Zn Zn 0.2839 1.4301 'International Tables Vol C Tables 4.2.6.8 and 6.1.1.4'
Cl Cl 0.1484 0.1585 'International Tables Vol C Tables 4.2.6.8 and 6.1.1.4'

loop_
_geom_angle_atom_site_label_1
_geom_angle_atom_site_label_2
_geom_angle_atom_site_label_3
_geom_angle
O1S C1S H1SA 109.5
O1S C1S H1SB 109.5
H1SA C1S H1SB 109.5
O1S C1S H1SC 109.5
H1SA C1S H1SC 109.5
H1SB C1S H1SC 109.5
Cl1 C2S Cl2 112.0(7)
Cl1 C2S H2SA 109.2
Cl2 C2S H2SA 109.2
Cl1 C2S H2SB 109.2
Cl2 C2S H2SB 109.2
H2SA C2S H2SB 107.9
O41 Zn1 O21 100.52(7)
O41 Zn1 N02 120.71(7)
O21 Zn1 N02 88.49(7)
O41 Zn1 N12 89.07(7)
O21 Zn1 N12 168.37(7)
N02 Zn1 N12 92.26(7)
O41 Zn1 O61 98.26(8)
O21 Zn1 O61 86.53(7)
N02 Zn1 O61 140.95(8)
N12 Zn1 O61 85.58(7)
C02 C01 C10 118.6(2)
C02 C01 C11 123.30(18)
C10 C01 C11 118.14(19)
C01 C02 C03 120.40(19)
C01 C02 N02 122.81(19)
C03 C02 N02 116.66(19)
C35 N02 C02 116.37(19)
C35 N02 Zn1 122.89(15)
C02 N02 Zn1 118.85(14)
C04 C03 C02 121.3(2)
C04 C03 H03 119.4
C02 C03 H03 119.4
C03 C04 C05 120.5(2)
C03 C04 H04 119.8
C05 C04 H04 119.8
C04 C05 C06 121.5(2)
C04 C05 C10 119.1(2)
C06 C05 C10 119.3(2)
C07 C06 C05 121.0(2)
C07 C06 H06 119.5
C05 C06 H06 119.5
C06 C07 C08 120.0(2)
C06 C07 H07 120.0
C08 C07 H07 120.0
C09 C08 C07 120.3(2)
C09 C08 H08 119.8
C07 C08 H08 119.8
C08 C09 C10 121.7(2)
C08 C09 H09 119.2
C10 C09 H09 119.2
C09 C10 C05 117.7(2)
C09 C10 C01 122.4(2)
C05 C10 C01 119.8(2)
C12 C11 C20 118.58(19)
C12 C11 C01 121.02(19)
C20 C11 C01 120.09(18)
C11 C12 C13 121.8(2)
C11 C12 N12 118.64(18)
C13 C12 N12 119.52(19)
C55 N12 C12 117.62(19)
C55 N12 Zn1 120.94(15)
C12 N12 Zn1 120.23(14)
C14 C13 C12 120.1(2)
C14 C13 H13 119.9
C12 C13 H13 119.9
C13 C14 C15 120.8(2)
C13 C14 H14 119.6
C15 C14 H14 119.6
C14 C15 C16 121.9(2)
C14 C15 C20 119.4(2)
C16 C15 C20 118.7(2)
C17 C16 C15 122.0(2)
C17 C16 H16 119.0
C15 C16 H16 119.0
C16 C17 C18 119.3(2)
C16 C17 H17 120.4
C18 C17 H17 120.4
C19 C18 C17 120.7(2)
C19 C18 H18 119.7
C17 C18 H18 119.7
C18 C19 C20 121.6(2)
C18 C19 H19 119.2
C20 C19 H19 119.2
C19 C20 C15 117.8(2)
C19 C20 C11 123.00(19)
C15 C20 C11 119.20(19)
O21 C21 C22 121.61(19)
O21 C21 C34 120.6(2)
C22 C21 C34 117.76(19)
C21 O21 Zn1 131.04(15)
C23 C22 C21 120.7(2)
C23 C22 C35 115.8(2)
C21 C22 C35 123.45(19)
C24 C23 C22 121.2(2)
C24 C23 H23 119.4
C22 C23 H23 119.4
C23 C24 C25 120.2(2)
C23 C24 H24 119.9
C25 C24 H24 119.9
C24 C25 C34 121.3(2)
C24 C25 C26 119.1(2)
C34 C25 C26 119.6(2)
C27 C26 C25 122.4(3)
C27 C26 H26 118.8
C25 C26 H26 118.8
C26 C27 C28 120.3(2)
C26 C27 H27 119.9
C28 C27 H27 119.9
C29 C28 C33 120.0(2)
C29 C28 C27 120.1(2)
C33 C28 C27 119.9(2)
C30 C29 C28 121.2(2)
C30 C29 H29 119.4
C28 C29 H29 119.4
C29 C30 C31 119.2(3)
C29 C30 H30 120.4
C31 C30 H30 120.4
C32 C31 C30 120.9(3)
C32 C31 H31 119.5
C30 C31 H31 119.5
C31 C32 C33 121.2(2)
C31 C32 H32 119.4
C33 C32 H32 119.4
C32 C33 C28 117.3(2)
C32 C33 C34 123.6(2)
C28 C33 C34 119.1(2)
C25 C34 C33 118.4(2)
C25 C34 C21 118.2(2)
C33 C34 C21 123.2(2)
N02 C35 C22 128.1(2)
N02 C35 H35 115.9
C22 C35 H35 115.9
O41 C41 C42 122.1(2)
O41 C41 C54 119.5(2)
C42 C41 C54 118.36(19)
C41 O41 Zn1 125.79(15)
C43 C42 C41 120.2(2)
C43 C42 C55 115.5(2)
C41 C42 C55 124.3(2)
C44 C43 C42 121.3(2)
C44 C43 H43 119.3
C42 C43 H43 119.3
C43 C44 C45 120.0(2)
C43 C44 H44 120.0
C45 C44 H44 120.0
C44 C45 C54 121.4(2)
C44 C45 C46 119.1(2)
C54 C45 C46 119.5(2)
C47 C46 C45 121.9(2)
C47 C46 H46 119.1
C45 C46 H46 119.1
C46 C47 C48 120.6(2)
C46 C47 H47 119.7
C48 C47 H47 119.7
C49 C48 C53 119.9(2)
C49 C48 C47 119.9(2)
C53 C48 C47 120.1(2)
C50 C49 C48 121.6(2)
C50 C49 H49 119.2
C48 C49 H49 119.2
C49 C50 C51 118.8(2)
C49 C50 H50 120.6
C51 C50 H50 120.6
C52 C51 C50 121.3(2)
C52 C51 H51 119.4
C50 C51 H51 119.4
C51 C52 C53 121.4(2)
C51 C52 H52 119.3
C53 C52 H52 119.3
C52 C53 C48 117.0(2)
C52 C53 C54 123.85(19)
C48 C53 C54 118.92(19)
C45 C54 C53 118.67(19)
C45 C54 C41 118.1(2)
C53 C54 C41 123.27(19)
N12 C55 C42 127.4(2)
N12 C55 H55 116.3
C42 C55 H55 116.3
O61 C61 H61A 109.5
O61 C61 H61B 109.5
H61A C61 H61B 109.5
O61 C61 H61C 109.5
H61A C61 H61C 109.5
H61B C61 H61C 109.5
C61 O61 Zn1 122.72(18)
C61 O61 H61 101.9
Zn1 O61 H61 119.9

loop_
_geom_bond_atom_site_label_1
_geom_bond_atom_site_label_2
_geom_bond_distance
O1S C1S 1.400(6)
C1S H1SA 0.9700
C1S H1SB 0.9700
C1S H1SC 0.9700
C2S Cl1 1.758(10)
C2S Cl2 1.772(10)
C2S H2SA 0.9800
C2S H2SB 0.9800
Zn1 O41 1.9553(16)
Zn1 O21 1.9828(15)
Zn1 N02 2.0708(18)
Zn1 N12 2.0861(18)
Zn1 O61 2.1542(18)
C01 C02 1.381(3)
C01 C10 1.435(3)
C01 C11 1.490(3)
C02 C03 1.413(3)
C02 N02 1.427(3)
N02 C35 1.301(3)
C03 C04 1.356(3)
C03 H03 0.9400
C04 C05 1.404(4)
C04 H04 0.9400
C05 C06 1.415(3)
C05 C10 1.418(3)
C06 C07 1.359(4)
C06 H06 0.9400
C07 C08 1.397(4)
C07 H07 0.9400
C08 C09 1.364(3)
C08 H08 0.9400
C09 C10 1.407(3)
C09 H09 0.9400
C11 C12 1.377(3)
C11 C20 1.431(3)
C12 C13 1.398(3)
C12 N12 1.430(3)
N12 C55 1.284(3)
C13 C14 1.364(3)
C13 H13 0.9400
C14 C15 1.401(3)
C14 H14 0.9400
C15 C16 1.413(3)
C15 C20 1.423(3)
C16 C17 1.353(4)
C16 H16 0.9400
C17 C18 1.397(3)
C17 H17 0.9400
C18 C19 1.367(3)
C18 H18 0.9400
C19 C20 1.405(3)
C19 H19 0.9400
C21 O21 1.281(3)
C21 C22 1.417(3)
C21 C34 1.461(3)
C22 C23 1.417(3)
C22 C35 1.432(3)
C23 C24 1.347(3)
C23 H23 0.9400
C24 C25 1.408(4)
C24 H24 0.9400
C25 C34 1.410(3)
C25 C26 1.420(3)
C26 C27 1.333(4)
C26 H26 0.9400
C27 C28 1.428(4)
C27 H27 0.9400
C28 C29 1.412(4)
C28 C33 1.413(3)
C29 C30 1.353(4)
C29 H29 0.9400
C30 C31 1.400(4)
C30 H30 0.9400
C31 C32 1.372(3)
C31 H31 0.9400
C32 C33 1.407(3)
C32 H32 0.9400
C33 C34 1.455(3)
C35 H35 0.9400
C41 O41 1.297(3)
C41 C42 1.415(3)
C41 C54 1.450(3)
C42 C43 1.414(3)
C42 C55 1.433(3)
C43 C44 1.354(3)
C43 H43 0.9400
C44 C45 1.406(3)
C44 H44 0.9400
C45 C54 1.411(3)
C45 C46 1.431(3)
C46 C47 1.334(3)
C46 H46 0.9400
C47 C48 1.421(3)
C47 H47 0.9400
C48 C49 1.410(3)
C48 C53 1.417(3)
C49 C50 1.360(3)
C49 H49 0.9400
C50 C51 1.393(4)
C50 H50 0.9400
C51 C52 1.372(3)
C51 H51 0.9400
C52 C53 1.409(3)
C52 H52 0.9400
C53 C54 1.450(3)
C55 H55 0.9400
C61 O61 1.420(4)
C61 H61A 0.9700
C61 H61B 0.9700
C61 H61C 0.9700
O61 H61 0.9881

loop_
_geom_torsion_atom_site_label_1
_geom_torsion_atom_site_label_2
_geom_torsion_atom_site_label_3
_geom_torsion_atom_site_label_4
_geom_torsion
C10 C01 C02 C03 5.9(3)
C11 C01 C02 C03 -174.0(2)
C10 C01 C02 N02 -169.9(2)
C11 C01 C02 N02 10.2(3)
C01 C02 N02 C35 -130.2(2)
C03 C02 N02 C35 53.8(3)
C01 C02 N02 Zn1 65.0(2)
C03 C02 N02 Zn1 -111.0(2)
O41 Zn1 N02 C35 -112.62(17)
O21 Zn1 N02 C35 -11.27(18)
N12 Zn1 N02 C35 157.12(18)
O61 Zn1 N02 C35 71.3(2)
O41 Zn1 N02 C02 51.16(17)
O21 Zn1 N02 C02 152.51(15)
N12 Zn1 N02 C02 -39.11(15)
O61 Zn1 N02 C02 -124.88(15)
C01 C02 C03 C04 -2.1(4)
N02 C02 C03 C04 173.9(2)
C02 C03 C04 C05 -2.7(4)
C03 C04 C05 C06 -174.3(2)
C03 C04 C05 C10 3.5(4)
C04 C05 C06 C07 178.1(2)
C10 C05 C06 C07 0.3(4)
C05 C06 C07 C08 -0.2(4)
C06 C07 C08 C09 0.2(4)
C07 C08 C09 C10 -0.5(4)
C08 C09 C10 C05 0.6(3)
C08 C09 C10 C01 -178.1(2)
C04 C05 C10 C09 -178.4(2)
C06 C05 C10 C09 -0.5(3)
C04 C05 C10 C01 0.4(3)
C06 C05 C10 C01 178.2(2)
C02 C01 C10 C09 173.6(2)
C11 C01 C10 C09 -6.4(3)
C02 C01 C10 C05 -5.0(3)
C11 C01 C10 C05 174.92(19)
C02 C01 C11 C12 -69.7(3)
C10 C01 C11 C12 110.4(2)
C02 C01 C11 C20 116.8(2)
C10 C01 C11 C20 -63.1(3)
C20 C11 C12 C13 1.1(3)
C01 C11 C12 C13 -172.54(19)
C20 C11 C12 N12 -179.59(18)
C01 C11 C12 N12 6.8(3)
C11 C12 N12 C55 -120.6(2)
C13 C12 N12 C55 58.7(3)
C11 C12 N12 Zn1 71.9(2)
C13 C12 N12 Zn1 -108.8(2)
O41 Zn1 N12 C55 24.63(17)
O21 Zn1 N12 C55 -121.2(3)
N02 Zn1 N12 C55 145.33(17)
O61 Zn1 N12 C55 -73.73(17)
O41 Zn1 N12 C12 -168.29(16)
O21 Zn1 N12 C12 45.9(4)
N02 Zn1 N12 C12 -47.59(16)
O61 Zn1 N12 C12 93.35(16)
C11 C12 C13 C14 0.1(3)
N12 C12 C13 C14 -179.2(2)
C12 C13 C14 C15 -1.5(4)
C13 C14 C15 C16 -178.6(2)
C13 C14 C15 C20 1.7(3)
C14 C15 C16 C17 -178.5(2)
C20 C15 C16 C17 1.2(3)
C15 C16 C17 C18 0.5(3)
C16 C17 C18 C19 -1.6(3)
C17 C18 C19 C20 1.1(3)
C18 C19 C20 C15 0.6(3)
C18 C19 C20 C11 179.0(2)
C14 C15 C20 C19 178.0(2)
C16 C15 C20 C19 -1.7(3)
C14 C15 C20 C11 -0.4(3)
C16 C15 C20 C11 179.86(19)
C12 C11 C20 C19 -179.2(2)
C01 C11 C20 C19 -5.6(3)
C12 C11 C20 C15 -0.9(3)
C01 C11 C20 C15 172.78(18)
C22 C21 O21 Zn1 -18.6(3)
C34 C21 O21 Zn1 160.66(16)
O41 Zn1 O21 C21 143.81(19)
N02 Zn1 O21 C21 22.8(2)
N12 Zn1 O21 C21 -71.1(4)
O61 Zn1 O21 C21 -118.4(2)
O21 C21 C22 C23 179.9(2)
C34 C21 C22 C23 0.7(3)
O21 C21 C22 C35 -3.6(3)
C34 C21 C22 C35 177.1(2)
C21 C22 C23 C24 -5.7(4)
C35 C22 C23 C24 177.6(2)
C22 C23 C24 C25 3.3(4)
C23 C24 C25 C34 4.2(4)
C23 C24 C25 C26 -175.8(3)
C24 C25 C26 C27 -179.8(3)
C34 C25 C26 C27 0.2(5)
C25 C26 C27 C28 2.6(5)
C26 C27 C28 C29 178.6(3)
C26 C27 C28 C33 -0.7(5)
C33 C28 C29 C30 2.6(4)
C27 C28 C29 C30 -176.7(3)
C28 C29 C30 C31 0.7(5)
C29 C30 C31 C32 -2.0(4)
C30 C31 C32 C33 0.1(4)
C31 C32 C33 C28 3.1(4)
C31 C32 C33 C34 -178.2(2)
C29 C28 C33 C32 -4.4(4)
C27 C28 C33 C32 174.9(3)
C29 C28 C33 C34 176.9(2)
C27 C28 C33 C34 -3.8(4)
C24 C25 C34 C33 175.2(2)
C26 C25 C34 C33 -4.7(4)
C24 C25 C34 C21 -9.0(4)
C26 C25 C34 C21 171.0(2)
C32 C33 C34 C25 -172.2(2)
C28 C33 C34 C25 6.5(3)
C32 C33 C34 C21 12.4(4)
C28 C33 C34 C21 -169.0(2)
O21 C21 C34 C25 -172.8(2)
C22 C21 C34 C25 6.5(3)
O21 C21 C34 C33 2.7(3)
C22 C21 C34 C33 -178.1(2)
C02 N02 C35 C22 -166.8(2)
Zn1 N02 C35 C22 -2.7(3)
C23 C22 C35 N02 -169.0(2)
C21 C22 C35 N02 14.4(4)
C42 C41 O41 Zn1 31.5(3)
C54 C41 O41 Zn1 -150.12(16)
O21 Zn1 O41 C41 137.37(18)
N02 Zn1 O41 C41 -128.08(18)
N12 Zn1 O41 C41 -36.00(19)
O61 Zn1 O41 C41 49.39(19)
O41 C41 C42 C43 172.3(2)
C54 C41 C42 C43 -6.0(3)
O41 C41 C42 C55 -4.5(3)
C54 C41 C42 C55 177.2(2)
C41 C42 C43 C44 -0.7(3)
C55 C42 C43 C44 176.4(2)
C42 C43 C44 C45 3.8(4)
C43 C44 C45 C54 0.1(3)
C43 C44 C45 C46 179.2(2)
C44 C45 C46 C47 -175.4(2)
C54 C45 C46 C47 3.7(3)
C45 C46 C47 C48 1.6(4)
C46 C47 C48 C49 173.5(2)
C46 C47 C48 C53 -4.1(3)
C53 C48 C49 C50 1.8(3)
C47 C48 C49 C50 -175.9(2)
C48 C49 C50 C51 -0.8(4)
C49 C50 C51 C52 -0.6(4)
C50 C51 C52 C53 1.0(4)
C51 C52 C53 C48 0.0(3)
C51 C52 C53 C54 174.7(2)
C49 C48 C53 C52 -1.3(3)
C47 C48 C53 C52 176.3(2)
C49 C48 C53 C54 -176.3(2)
C47 C48 C53 C54 1.3(3)
C44 C45 C54 C53 172.8(2)
C46 C45 C54 C53 -6.3(3)
C44 C45 C54 C41 -6.8(3)
C46 C45 C54 C41 174.08(19)
C52 C53 C54 C45 -170.8(2)
C48 C53 C54 C45 3.9(3)
C52 C53 C54 C41 8.8(3)
C48 C53 C54 C41 -176.57(19)
O41 C41 C54 C45 -168.8(2)
C42 C41 C54 C45 9.6(3)
O41 C41 C54 C53 11.6(3)
C42 C41 C54 C53 -169.98(19)
C12 N12 C55 C42 -177.9(2)
Zn1 N12 C55 C42 -10.5(3)
C43 C42 C55 N12 177.5(2)
C41 C42 C55 N12 -5.6(4)
O41 Zn1 O61 C61 38.3(2)
O21 Zn1 O61 C61 -61.9(2)
N02 Zn1 O61 C61 -145.2(2)
N12 Zn1 O61 C61 126.7(2)
